data_1545579
loop_
_publ_author_name
'Rosokha, Sergiy V.'

_publ_section_title
;
 Electron-transfer reactions of halogenated electrophiles: a different
 look into the nature of halogen bonding
;
_journal_name_full 'Faraday Discussions'
_journal_page_first 315
_journal_page_last 332
_journal_paper_doi 10.1039/C7FD00074J
_journal_volume 203
_journal_year 2017
_chemical_formula_moiety '4(C2 H2 Br3 N O), C10 H16 N2'
_chemical_formula_sum 'C18 H24 Br12 N6 O4'
_chemical_formula_weight 1347.35
_chemical_name_systematic
;
 ?
;
_space_group_crystal_system monoclinic
_space_group_IT_number 14
_space_group_name_Hall '-P 2ybc'
_space_group_name_H-M_alt 'P 1 21/c 1'
_symmetry_space_group_name_Hall '-P 2ybc'
_symmetry_space_group_name_H-M 'P 1 21/c 1'
_atom_sites_solution_hydrogens difmap
_atom_sites_solution_primary direct
_audit_creation_date 2013-04-03
_audit_creation_method
;
  Olex2 1.2
  (compiled Mar 21 2013 11:17:50, GUI svn.r4446)
;
_audit_update_record
;
2017-02-11 deposited with the CCDC.
2017-03-15 downloaded from the CCDC.
;
_cell_angle_alpha 90
_cell_angle_beta 93.4347(11)
_cell_angle_gamma 90
_cell_formula_units_Z 2
_cell_length_a 14.0422(3)
_cell_length_b 5.94620(10)
_cell_length_c 20.4996(4)
_cell_measurement_reflns_used 9923
_cell_measurement_temperature 100(2)
_cell_measurement_theta_max 30.46
_cell_measurement_theta_min 2.39
_cell_volume 1708.60(6)
_computing_cell_refinement 'SAINT V7.23A (Bruker, 2005)'
_computing_data_collection 'APEX2 V2.1-4 (Bruker, 2007)'
_computing_data_reduction 'Bruker SAINT'
_computing_molecular_graphics
;
O. V. Dolomanov, L. J. Bourhis, R. J. Gildea, J. A. K. Howard and H. Puschmann,
OLEX2: a complete structure solution, refinement and analysis program.
J. Appl. Cryst. (2009). 42, 339-341.
;
_computing_publication_material
;
O. V. Dolomanov, L. J. Bourhis, R. J. Gildea, J. A. K. Howard and H. Puschmann,
OLEX2: a complete structure solution, refinement and analysis program.
J. Appl. Cryst. (2009). 42, 339-341.
;
_computing_structure_refinement
;
SHELXL, G.M. Sheldrick, Acta Cryst.
(2008). A64, 112-122
;
_computing_structure_solution
;
XS, G.M. Sheldrick, Acta Cryst.
(2008). A64, 112-122
;
_diffrn_ambient_temperature 100.0
_diffrn_detector_area_resol_mean 8
_diffrn_measured_fraction_theta_full 0.996
_diffrn_measured_fraction_theta_max 0.989
_diffrn_measurement_device_type 'Bruker Kappa APEX CCD area detector'
_diffrn_measurement_method '\w and \f scans'
_diffrn_radiation_monochromator graphite
_diffrn_radiation_type MoK\a
_diffrn_radiation_wavelength 0.71073
_diffrn_reflns_av_R_equivalents 0.0421
_diffrn_reflns_av_unetI/netI 0.0337
_diffrn_reflns_Laue_measured_fraction_full 0.996
_diffrn_reflns_Laue_measured_fraction_max 0.989
_diffrn_reflns_limit_h_max 19
_diffrn_reflns_limit_h_min -20
_diffrn_reflns_limit_k_max 8
_diffrn_reflns_limit_k_min -8
_diffrn_reflns_limit_l_max 29
_diffrn_reflns_limit_l_min -28
_diffrn_reflns_number 25906
_diffrn_reflns_point_group_measured_fraction_full 0.996
_diffrn_reflns_point_group_measured_fraction_max 0.989
_diffrn_reflns_theta_full 25.242
_diffrn_reflns_theta_max 30.543
_diffrn_reflns_theta_min 1.453
_diffrn_source 'sealed tube'
_diffrn_standards_number 0
_exptl_absorpt_coefficient_mu 14.102
_exptl_absorpt_correction_T_max 0.7461
_exptl_absorpt_correction_T_min 0.5279
_exptl_absorpt_correction_type multi-scan
_exptl_absorpt_process_details
;
SADABS-2008/1 (Bruker,2008) was used for absorption correction.
wR2(int) was 0.0875 before and 0.0499 after correction.
The Ratio of minimum to maximum transmission is 0.7075.
The \l/2 correction factor is 0.0015.
;
_exptl_crystal_colour yellow
_exptl_crystal_colour_primary yellow
_exptl_crystal_density_diffrn 2.619
_exptl_crystal_description needle
_exptl_crystal_F_000 1252
_exptl_crystal_size_max 0.565
_exptl_crystal_size_mid 0.057
_exptl_crystal_size_min 0.017
_refine_diff_density_max 0.666
_refine_diff_density_min -0.696
_refine_diff_density_rms 0.168
_refine_ls_extinction_method none
_refine_ls_goodness_of_fit_ref 1.111
_refine_ls_hydrogen_treatment refxyz
_refine_ls_matrix_type full
_refine_ls_number_parameters 217
_refine_ls_number_reflns 5190
_refine_ls_number_restraints 0
_refine_ls_restrained_S_all 1.111
_refine_ls_R_factor_all 0.0340
_refine_ls_R_factor_gt 0.0221
_refine_ls_shift/su_max 0.002
_refine_ls_shift/su_mean 0.000
_refine_ls_structure_factor_coef Fsqd
_refine_ls_weighting_details
;
 w=1/[\s^2^(Fo^2^)+(0.0343P)^2^]
 where P=(Fo^2^+2Fc^2^)/3
;
_refine_ls_weighting_scheme calc
_refine_ls_wR_factor_gt 0.0513
_refine_ls_wR_factor_ref 0.0674
_reflns_Friedel_coverage 0.000
_reflns_number_gt 4318
_reflns_number_total 5190
_reflns_threshold_expression 'I > 2\s(I)'
_cod_data_source_file c7fd00074j2.cif
_cod_data_source_block n2628
_cod_database_code 1545579
_olex2_refinement_description
;
1. Fixed Uiso
 At 1.2 times of:
  All C(H) groups, All C(H,H,H) groups, All N(H,H) groups
;
_shelx_estimated_absorpt_t_max 0.796
_shelx_estimated_absorpt_t_min 0.046
_shelx_space_group_comment
;
The symmetry employed for this shelxl refinement is uniquely defined
by the following loop, which should always be used as a source of
symmetry information in preference to the above space-group names.
They are only intended as comments.
;
_shelxl_version_number 2012-9

loop_
_space_group_symop_operation_xyz
'x, y, z'
'-x, y+1/2, -z+1/2'
'-x, -y, -z'
'x, -y-1/2, z-1/2'

loop_
_atom_site_label
_atom_site_type_symbol
_atom_site_fract_x
_atom_site_fract_y
_atom_site_fract_z
_atom_site_U_iso_or_equiv
_atom_site_adp_type
_atom_site_occupancy
_atom_site_site_symmetry_order
_atom_site_calc_flag
_atom_site_refinement_flags_adp
Br1 Br 0.22770(2) 0.83719(5) 0.71529(2) 0.01859(7) Uani 1 1 d .
Br2 Br 0.22366(2) 0.78612(5) 0.56284(2) 0.01652(7) Uani 1 1 d .
Br3 Br 0.34367(2) 0.44488(5) 0.65586(2) 0.01622(7) Uani 1 1 d .
O1 O 0.42813(14) 0.9126(4) 0.58424(9) 0.0173(4) Uani 1 1 d .
N1 N 0.43273(18) 0.9791(4) 0.69310(11) 0.0130(5) Uani 1 1 d .
H1A H 0.412(2) 0.966(6) 0.7288(16) 0.016 Uiso 1 1 d U
H1B H 0.484(2) 1.059(6) 0.6903(15) 0.016 Uiso 1 1 d U
C1 C 0.30175(19) 0.7527(5) 0.64249(12) 0.0113(5) Uani 1 1 d .
C2 C 0.39435(19) 0.8926(5) 0.63781(13) 0.0121(5) Uani 1 1 d .
Br4 Br 0.67320(2) 0.78655(5) 0.67204(2) 0.01408(7) Uani 1 1 d .
Br5 Br 0.65946(2) 0.70855(5) 0.52083(2) 0.01509(7) Uani 1 1 d .
Br6 Br 0.80376(2) 0.41486(5) 0.61098(2) 0.01092(6) Uani 1 1 d .
O2 O 0.58180(14) 0.3292(3) 0.67077(9) 0.0143(4) Uani 1 1 d .
N2 N 0.57366(19) 0.2588(4) 0.56248(12) 0.0152(5) Uani 1 1 d .
H2A H 0.544(2) 0.142(6) 0.5641(15) 0.018 Uiso 1 1 d U
H2B H 0.596(2) 0.285(6) 0.5257(16) 0.018 Uiso 1 1 d U
C3 C 0.67797(19) 0.5608(5) 0.60461(12) 0.0115(5) Uani 1 1 d .
C4 C 0.60448(18) 0.3726(5) 0.61515(13) 0.0113(5) Uani 1 1 d .
N3 N 0.97727(17) 0.2098(4) 0.62236(11) 0.0142(5) Uani 1 1 d .
C5 C 0.99014(18) 0.1051(5) 0.56127(12) 0.0115(5) Uani 1 1 d .
C6 C 0.9401(2) -0.0898(5) 0.54358(14) 0.0156(6) Uani 1 1 d .
H6 H 0.901(2) -0.148(6) 0.5711(15) 0.019 Uiso 1 1 d U
C7 C 1.0502(2) 0.1932(5) 0.51610(14) 0.0158(6) Uani 1 1 d .
H7 H 1.082(2) 0.323(6) 0.5248(15) 0.019 Uiso 1 1 d U
C8 C 0.9618(2) 0.0589(6) 0.67662(15) 0.0187(6) Uani 1 1 d .
H8A H 0.903(2) -0.028(6) 0.6690(16) 0.022 Uiso 1 1 d U
H8B H 0.957(2) 0.133(6) 0.7182(16) 0.022 Uiso 1 1 d U
H8C H 1.016(2) -0.038(6) 0.6826(16) 0.022 Uiso 1 1 d U
C9 C 1.0441(2) 0.3908(6) 0.64053(16) 0.0216(7) Uani 1 1 d .
H9A H 1.039(2) 0.520(6) 0.6058(17) 0.026 Uiso 1 1 d U
H9B H 1.028(2) 0.454(6) 0.6852(17) 0.026 Uiso 1 1 d U
H9C H 1.102(3) 0.346(6) 0.6460(16) 0.026 Uiso 1 1 d U

loop_
_atom_site_aniso_label
_atom_site_aniso_U_11
_atom_site_aniso_U_22
_atom_site_aniso_U_33
_atom_site_aniso_U_23
_atom_site_aniso_U_13
_atom_site_aniso_U_12
Br1 0.01470(14) 0.02553(17) 0.01623(14) -0.00640(11) 0.00658(11) -0.00378(11)
Br2 0.01543(14) 0.02017(17) 0.01351(14) 0.00420(10) -0.00277(10) -0.00135(11)
Br3 0.02072(15) 0.01163(15) 0.01626(14) 0.00314(10) 0.00072(11) 0.00145(10)
O1 0.0184(10) 0.0218(12) 0.0122(10) -0.0009(8) 0.0040(8) -0.0068(8)
N1 0.0135(12) 0.0162(13) 0.0094(11) 0.0003(9) 0.0014(9) -0.0029(9)
C1 0.0109(12) 0.0127(13) 0.0103(12) 0.0006(9) 0.0019(10) 0.0003(10)
C2 0.0129(13) 0.0097(13) 0.0138(13) 0.0006(9) 0.0016(10) 0.0016(10)
Br4 0.01801(14) 0.01170(15) 0.01269(13) -0.00260(9) 0.00227(10) 0.00118(10)
Br5 0.01918(15) 0.01564(16) 0.01053(13) 0.00407(9) 0.00161(10) 0.00178(10)
Br6 0.01055(13) 0.01195(14) 0.01039(12) 0.00021(9) 0.00171(9) 0.00052(9)
O2 0.0155(10) 0.0180(11) 0.0096(9) -0.0001(7) 0.0032(7) -0.0036(8)
N2 0.0185(13) 0.0168(13) 0.0104(11) -0.0004(9) 0.0021(9) -0.0059(10)
C3 0.0143(13) 0.0131(14) 0.0073(12) 0.0008(9) 0.0017(10) 0.0014(10)
C4 0.0093(12) 0.0126(14) 0.0122(12) -0.0003(9) 0.0023(10) 0.0023(10)
N3 0.0155(12) 0.0145(13) 0.0127(11) 0.0001(9) 0.0025(9) -0.0006(9)
C5 0.0112(12) 0.0125(14) 0.0107(12) -0.0006(9) 0.0007(10) 0.0034(10)
C6 0.0156(14) 0.0191(15) 0.0128(13) 0.0013(11) 0.0062(11) -0.0028(11)
C7 0.0152(14) 0.0157(16) 0.0169(14) -0.0009(10) 0.0031(11) -0.0034(11)
C8 0.0208(16) 0.0216(17) 0.0140(14) 0.0029(11) 0.0031(12) 0.0040(12)
C9 0.0194(16) 0.0246(18) 0.0206(16) -0.0084(12) -0.0001(13) -0.0033(13)

loop_
_atom_type_symbol
_atom_type_description
_atom_type_scat_dispersion_real
_atom_type_scat_dispersion_imag
_atom_type_scat_source
C C 0.0033 0.0016 'International Tables Vol C Tables 4.2.6.8 and 6.1.1.4'
H H 0.0000 0.0000 'International Tables Vol C Tables 4.2.6.8 and 6.1.1.4'
Br Br -0.2901 2.4595 'International Tables Vol C Tables 4.2.6.8 and 6.1.1.4'
N N 0.0061 0.0033 'International Tables Vol C Tables 4.2.6.8 and 6.1.1.4'
O O 0.0106 0.0060 'International Tables Vol C Tables 4.2.6.8 and 6.1.1.4'

loop_
_geom_angle_atom_site_label_1
_geom_angle_atom_site_label_2
_geom_angle_atom_site_label_3
_geom_angle
_geom_angle_site_symmetry_1
H1A N1 H1B 117(3) .
C2 N1 H1A 126(2) .
C2 N1 H1B 117(2) .
Br1 C1 Br3 108.00(13) .
Br2 C1 Br1 108.82(13) .
Br2 C1 Br3 111.79(13) .
C2 C1 Br1 113.53(18) .
C2 C1 Br2 109.24(17) .
C2 C1 Br3 105.48(18) .
O1 C2 N1 124.5(3) .
O1 C2 C1 118.5(2) .
N1 C2 C1 117.0(2) .
H2A N2 H2B 114(3) .
C4 N2 H2A 123(2) .
C4 N2 H2B 121(2) .
Br4 C3 Br5 108.15(13) .
Br4 C3 Br6 109.20(12) .
Br5 C3 Br6 109.40(13) .
C4 C3 Br4 110.56(17) .
C4 C3 Br5 113.45(17) .
C4 C3 Br6 106.01(17) .
O2 C4 N2 123.9(3) .
O2 C4 C3 119.6(2) .
N2 C4 C3 116.4(2) .
C5 N3 C8 115.9(2) .
C5 N3 C9 115.7(2) .
C8 N3 C9 112.5(2) .
C6 C5 N3 120.4(2) .
C7 C5 N3 122.4(3) .
C7 C5 C6 117.2(2) .
C5 C6 H6 119(2) .
C7 C6 C5 121.7(3) 3_756
C7 C6 H6 119(2) 3_756
C5 C7 H7 120(2) .
C6 C7 C5 121.1(3) 3_756
C6 C7 H7 119(2) 3_756
N3 C8 H8A 111.5(19) .
N3 C8 H8B 114(2) .
N3 C8 H8C 108(2) .
H8A C8 H8B 106(3) .
H8A C8 H8C 111(3) .
H8B C8 H8C 105(3) .
N3 C9 H9A 110.6(19) .
N3 C9 H9B 109(2) .
N3 C9 H9C 113(2) .
H9A C9 H9B 109(3) .
H9A C9 H9C 110(3) .
H9B C9 H9C 105(3) .

loop_
_geom_bond_atom_site_label_1
_geom_bond_atom_site_label_2
_geom_bond_distance
_geom_bond_site_symmetry_2
Br1 C1 1.936(3) .
Br2 C1 1.922(3) .
Br3 C1 1.937(3) .
O1 C2 1.228(3) .
N1 H1A 0.81(3) .
N1 H1B 0.87(3) .
N1 C2 1.329(3) .
C1 C2 1.552(4) .
Br4 C3 1.931(3) .
Br5 C3 1.933(2) .
Br6 C3 1.965(3) .
O2 C4 1.229(3) .
N2 H2A 0.81(4) .
N2 H2B 0.85(3) .
N2 C4 1.325(3) .
C3 C4 1.546(4) .
N3 C5 1.420(3) .
N3 C8 1.455(4) .
N3 C9 1.461(4) .
C5 C6 1.392(4) .
C5 C7 1.392(4) .
C6 H6 0.88(3) .
C6 C7 1.383(4) 3_756
C7 C6 1.383(4) 3_756
C7 H7 0.90(3) .
C8 H8A 0.98(4) .
C8 H8B 0.97(3) .
C8 H8C 0.96(3) .
C9 H9A 1.05(4) .
C9 H9B 1.03(3) .
C9 H9C 0.85(4) .

loop_
_geom_hbond_atom_site_label_D
_geom_hbond_atom_site_label_H
_geom_hbond_atom_site_label_A
_geom_hbond_distance_DH
_geom_hbond_distance_HA
_geom_hbond_distance_DA
_geom_hbond_angle_DHA
_geom_hbond_site_symmetry_A
N1 H1A O2 0.81(3) 2.21(3) 2.948(3) 152(3) 2_656
N1 H1B O2 0.87(3) 2.16(3) 3.007(3) 163(3) 1_565
N2 H2A O1 0.81(4) 2.18(4) 2.953(3) 159(3) 1_545

loop_
_geom_torsion_atom_site_label_1
_geom_torsion_atom_site_label_2
_geom_torsion_atom_site_label_3
_geom_torsion_atom_site_label_4
_geom_torsion
_geom_torsion_site_symmetry_4
Br1 C1 C2 O1 -154.7(2) .
Br1 C1 C2 N1 26.7(3) .
Br2 C1 C2 O1 -33.0(3) .
Br2 C1 C2 N1 148.4(2) .
Br3 C1 C2 O1 87.3(3) .
Br3 C1 C2 N1 -91.3(2) .
Br4 C3 C4 O2 -28.8(3) .
Br4 C3 C4 N2 154.8(2) .
Br5 C3 C4 O2 -150.5(2) .
Br5 C3 C4 N2 33.1(3) .
Br6 C3 C4 O2 89.4(3) .
Br6 C3 C4 N2 -87.0(2) .
N3 C5 C6 C7 178.8(3) 3_756
N3 C5 C7 C6 -178.7(3) 3_756
C6 C5 C7 C6 -0.4(5) 3_756
C7 C5 C6 C7 0.4(5) 3_756
C8 N3 C5 C6 35.6(4) .
C8 N3 C5 C7 -146.1(3) .
C9 N3 C5 C6 170.4(3) .
C9 N3 C5 C7 -11.3(4) .
